data_7251475
loop_
_publ_author_name
'Alfuth, Jan'
'Chojnacki, Jaros\/law'
'Po\/lo\'nski, Tadeusz'
'Olszewska, Teresa'

_publ_section_title
;
 Structural diversity of supramolecular networks composed of
 2,1,3-chalcogenadiazole silver(i) complexes: the role of chalcogen
 bonding in molecular self--assembly
;
_journal_issue 7
_journal_name_full CrystEngComm
_journal_page_first 1206
_journal_page_last 1214
_journal_paper_doi 10.1039/D5CE00963D
_journal_volume 28
_journal_year 2026
_chemical_formula_moiety 'C20 H14 Ag N4 O Se2 +, Cl O4 -'
_chemical_formula_sum 'C20 H14 Ag Cl N4 O5 Se2'
_chemical_formula_weight 691.59
_space_group_crystal_system triclinic
_space_group_IT_number 2
_space_group_name_Hall '-P 1'
_space_group_name_H-M_alt 'P -1'
_atom_sites_solution_hydrogens mixed
_atom_sites_solution_primary dual
_atom_sites_solution_secondary difmap
_audit_creation_date 2024-08-28
_audit_creation_method
;
Olex2 1.2
(compiled 2018.05.29 svn.r3508 for OlexSys, GUI svn.r5506)
;
_audit_update_record
;
2025-09-04 deposited with the CCDC.	2026-01-05 downloaded from the CCDC.
;
_cell_angle_alpha 92.620(8)
_cell_angle_beta 95.335(8)
_cell_angle_gamma 94.139(8)
_cell_formula_units_Z 1
_cell_length_a 3.8140(4)
_cell_length_b 10.3541(10)
_cell_length_c 14.2499(14)
_cell_measurement_reflns_used 12572
_cell_measurement_temperature 120
_cell_measurement_theta_max 29.50
_cell_measurement_theta_min 1.98
_cell_volume 558.06(10)
_computing_cell_refinement 'X-Area Recipe 1.34.0.0 (STOE, 2019)'
_computing_data_collection 'X-Area WinXpose 2.0.22.0 (STOE, 2016)'
_computing_data_reduction 'X-Area Integrate 1.77.0.0 (STOE, 2019) X-Area X-Red32 1.65.0.0 (STOE, 2018)'
_computing_molecular_graphics 'Olex2 (Dolomanov et al., 2009)'
_computing_publication_material 'Olex2 (Dolomanov et al., 2009)'
_computing_structure_refinement 'ShelXL (Sheldrick, 2015)'
_computing_structure_solution 'ShelXT (Sheldrick, 2015)'
_diffrn_ambient_temperature 120.0
_diffrn_detector_area_resol_mean 6.67
_diffrn_measured_fraction_theta_full 0.999
_diffrn_measured_fraction_theta_max 0.986
_diffrn_measurement_device_type 'STOE IPDS 2T'
_diffrn_measurement_method 'rotation method, \w scans'
_diffrn_radiation_type MoK\a
_diffrn_radiation_wavelength 0.71073
_diffrn_reflns_av_R_equivalents 0.0412
_diffrn_reflns_av_unetI/netI 0.0498
_diffrn_reflns_Laue_measured_fraction_full 0.999
_diffrn_reflns_Laue_measured_fraction_max 0.986
_diffrn_reflns_limit_h_max 5
_diffrn_reflns_limit_h_min -5
_diffrn_reflns_limit_k_max 14
_diffrn_reflns_limit_k_min -14
_diffrn_reflns_limit_l_max 19
_diffrn_reflns_limit_l_min -19
_diffrn_reflns_number 7736
_diffrn_reflns_point_group_measured_fraction_full 0.999
_diffrn_reflns_point_group_measured_fraction_max 0.986
_diffrn_reflns_theta_full 25.242
_diffrn_reflns_theta_max 29.273
_diffrn_reflns_theta_min 2.381
_diffrn_source 'GeniX Mo, 0.05 x 0.05 mm2 microfocus'
_exptl_absorpt_coefficient_mu 4.325
_exptl_absorpt_correction_T_max 0.9205
_exptl_absorpt_correction_T_min 0.5862
_exptl_absorpt_correction_type integration
_exptl_absorpt_process_details
'STOE X-Red32, absorption correction by Gaussian integration, analogous to P. Coppens, "The Evaluation of Absorption and Extinction in Single-Crystal Structure Analysis", published in F. R. Ahmed (Editor), "Crystallographic Computing", Munksgaard, Copenhagen (1970), 255 - 270'
_exptl_crystal_colour red
_exptl_crystal_colour_primary red
_exptl_crystal_density_diffrn 2.058
_exptl_crystal_density_method 'not measured'
_exptl_crystal_description plate
_exptl_crystal_F_000 334
_exptl_crystal_size_max 0.14
_exptl_crystal_size_mid 0.08
_exptl_crystal_size_min 0.02
_refine_diff_density_max 1.105
_refine_diff_density_min -1.064
_refine_diff_density_rms 0.189
_refine_ls_extinction_coef 0.034(4)
_refine_ls_extinction_expression Fc^*^=kFc[1+0.001xFc^2^\l^3^/sin(2\q)]^-1/4^
_refine_ls_extinction_method 'SHELXL-2018/3 (Sheldrick 2018)'
_refine_ls_goodness_of_fit_ref 1.058
_refine_ls_hydrogen_treatment constr
_refine_ls_matrix_type full
_refine_ls_number_parameters 172
_refine_ls_number_reflns 3004
_refine_ls_number_restraints 2
_refine_ls_restrained_S_all 1.058
_refine_ls_R_factor_all 0.0972
_refine_ls_R_factor_gt 0.0589
_refine_ls_shift/su_max 0.001
_refine_ls_shift/su_mean 0.000
_refine_ls_structure_factor_coef Fsqd
_refine_ls_weighting_details 'w=1/[\s^2^(Fo^2^)+(0.0638P)^2^+3.7442P] where P=(Fo^2^+2Fc^2^)/3'
_refine_ls_weighting_scheme calc
_refine_ls_wR_factor_gt 0.1334
_refine_ls_wR_factor_ref 0.1565
_reflns_Friedel_coverage 0.000
_reflns_number_gt 2110
_reflns_number_total 3004
_reflns_threshold_expression 'I > 2\s(I)'
_cod_data_source_file d5ce00963d2.cif
_cod_data_source_block 9b
_cod_depositor_comments 'Adding full bibliography for 7251474--7251487.cif.'
_cod_database_code 7251475
_shelx_shelxl_version_number 2018/3
_shelx_space_group_comment
;
The symmetry employed for this shelxl refinement is uniquely defined
by the following loop, which should always be used as a source of
symmetry information in preference to the above space-group names.
They are only intended as comments.
;
_shelx_estimated_absorpt_t_max 0.918
_shelx_estimated_absorpt_t_min 0.583
_olex2_refinement_description
;
1. Fixed Uiso
 At 1.2 times of:
  All C(H) groups
 At 1.5 times of:
  All O(H,H) groups
2. Restrained distances
 H1WA-Ag1 = H1WB-Ag1
 3.2 with sigma of 0.02
3. Others
 Fixed Sof: O1W(0.5) H1WA(0.5) H1WB(0.5) Cl1(0.5) O1(0.5) O2(0.5) O3(0.5)
 O4(0.5)
4.a Free rotating group:
 O1W(H1WA,H1WB)
4.b Aromatic/amide H refined with riding coordinates:
 C3(H3), C6(H6), C7(H7), C8(H8), C9(H9), C10(H10)
;
_olex2_submission_special_instructions 'No special instructions were received'

loop_
_space_group_symop_operation_xyz
'x, y, z'
'-x, -y, -z'

loop_
_atom_site_label
_atom_site_type_symbol
_atom_site_fract_x
_atom_site_fract_y
_atom_site_fract_z
_atom_site_U_iso_or_equiv
_atom_site_adp_type
_atom_site_occupancy
_atom_site_site_symmetry_order
_atom_site_calc_flag
_atom_site_refinement_flags_posn
_atom_site_refinement_flags_adp
_atom_site_refinement_flags_occupancy
_atom_site_disorder_assembly
_atom_site_disorder_group
Ag1 Ag 0.500000 0.500000 0.500000 0.0384(3) Uani 1 2 d DS T P . .
Se1 Se 0.84230(18) 0.82439(6) 0.51630(5) 0.0302(2) Uani 1 1 d . . . . .
O1W O 0.158(4) 0.6044(14) 0.6332(11) 0.067(4) Uiso 0.5 1 d . . . A 1
H1WA H -0.061969 0.622147 0.625245 0.101 Uiso 0.5 1 d DG . . A 1
H1WB H 0.261640 0.647455 0.683200 0.101 Uiso 0.5 1 d DG . . A 1
N1 N 0.6092(16) 0.6898(5) 0.4473(4) 0.0322(12) Uani 1 1 d . . . . .
N2 N 0.8181(16) 0.9276(5) 0.4215(5) 0.0364(13) Uani 1 1 d . . . . .
C1 C 0.5225(18) 0.7303(6) 0.3597(4) 0.0294(13) Uani 1 1 d . . . . .
C2 C 0.6442(19) 0.8622(6) 0.3460(5) 0.0337(14) Uani 1 1 d . . . . .
C3 C 0.578(2) 0.9153(7) 0.2579(6) 0.0412(17) Uani 1 1 d . . . . .
H3 H 0.663808 1.001667 0.248301 0.049 Uiso 1 1 calc R . . . .
C4 C 0.3846(19) 0.8402(8) 0.1845(5) 0.0385(16) Uani 1 1 d . . . . .
C5 C 0.259(2) 0.7072(8) 0.1983(5) 0.0385(16) Uani 1 1 d . . . . .
C6 C 0.329(2) 0.6536(7) 0.2856(5) 0.0356(15) Uani 1 1 d . . . . .
H6 H 0.247199 0.566743 0.294893 0.043 Uiso 1 1 calc R . . . .
C7 C 0.303(2) 0.8918(10) 0.0943(6) 0.052(2) Uani 1 1 d . . . . .
H7 H 0.380428 0.978766 0.084006 0.062 Uiso 1 1 calc R . . . .
C8 C 0.115(3) 0.8177(10) 0.0235(6) 0.056(2) Uani 1 1 d . . . . .
H8 H 0.064087 0.853351 -0.036086 0.067 Uiso 1 1 calc R . . . .
C9 C -0.009(3) 0.6873(10) 0.0367(6) 0.057(2) Uani 1 1 d . . . . .
H9 H -0.140863 0.637064 -0.013707 0.069 Uiso 1 1 calc R . . . .
C10 C 0.062(3) 0.6347(9) 0.1211(5) 0.050(2) Uani 1 1 d . . . . .
H10 H -0.020967 0.547493 0.128926 0.060 Uiso 1 1 calc R . . . .
Cl1 Cl 0.6272(11) 0.2832(3) 0.2524(3) 0.0417(8) Uani 0.5 1 d . . . B 2
O1 O 0.773(3) 0.3667(13) 0.3157(10) 0.048(3) Uiso 0.5 1 d . . . B 2
O2 O 0.348(4) 0.1998(11) 0.2802(9) 0.058(3) Uani 0.5 1 d . . . B 2
O3 O 0.536(4) 0.3586(9) 0.1868(7) 0.053(3) Uani 0.5 1 d . . . B 2
O4 O 0.888(4) 0.2081(12) 0.2182(10) 0.063(4) Uani 0.5 1 d . . . B 2

loop_
_atom_site_aniso_label
_atom_site_aniso_U_11
_atom_site_aniso_U_22
_atom_site_aniso_U_33
_atom_site_aniso_U_23
_atom_site_aniso_U_13
_atom_site_aniso_U_12
Ag1 0.0464(5) 0.0241(4) 0.0442(5) 0.0096(3) 0.0031(3) -0.0030(3)
Se1 0.0334(4) 0.0234(3) 0.0330(4) 0.0003(2) 0.0017(3) -0.0015(3)
N1 0.038(3) 0.025(3) 0.033(3) 0.004(2) 0.002(2) -0.004(2)
N2 0.033(3) 0.026(3) 0.048(4) 0.004(2) -0.001(3) -0.003(2)
C1 0.032(3) 0.031(3) 0.025(3) 0.001(2) 0.003(2) 0.004(3)
C2 0.035(4) 0.028(3) 0.038(4) 0.003(3) 0.007(3) 0.000(3)
C3 0.038(4) 0.040(4) 0.046(4) 0.018(3) 0.004(3) -0.004(3)
C4 0.032(4) 0.054(4) 0.032(3) 0.015(3) 0.005(3) 0.011(3)
C5 0.041(4) 0.045(4) 0.030(3) 0.001(3) 0.002(3) 0.015(3)
C6 0.043(4) 0.032(3) 0.032(3) 0.002(3) 0.000(3) 0.008(3)
C7 0.045(5) 0.071(6) 0.044(5) 0.026(4) 0.010(4) 0.023(4)
C8 0.064(6) 0.083(7) 0.027(4) 0.014(4) 0.004(4) 0.037(5)
C9 0.059(5) 0.081(7) 0.032(4) -0.006(4) -0.008(4) 0.031(5)
C10 0.069(6) 0.049(5) 0.034(4) -0.006(3) -0.004(4) 0.028(4)
Cl1 0.061(2) 0.0281(16) 0.0379(18) 0.0014(13) 0.0113(16) 0.0039(15)
O2 0.070(8) 0.041(6) 0.075(8) 0.027(6) 0.045(7) 0.012(6)
O3 0.096(10) 0.032(5) 0.026(5) -0.011(4) 0.022(5) -0.040(6)
O4 0.059(8) 0.048(7) 0.086(10) -0.017(7) 0.034(7) 0.000(6)

loop_
_atom_type_symbol
_atom_type_description
_atom_type_scat_dispersion_real
_atom_type_scat_dispersion_imag
_atom_type_scat_source
C C 0.0033 0.0016 'International Tables Vol C Tables 4.2.6.8 and 6.1.1.4'
H H 0.0000 0.0000 'International Tables Vol C Tables 4.2.6.8 and 6.1.1.4'
Ag Ag -0.8971 1.1015 'International Tables Vol C Tables 4.2.6.8 and 6.1.1.4'
Cl Cl 0.1484 0.1585 'International Tables Vol C Tables 4.2.6.8 and 6.1.1.4'
N N 0.0061 0.0033 'International Tables Vol C Tables 4.2.6.8 and 6.1.1.4'
O O 0.0106 0.0060 'International Tables Vol C Tables 4.2.6.8 and 6.1.1.4'
Se Se -0.0929 2.2259 'International Tables Vol C Tables 4.2.6.8 and 6.1.1.4'

loop_
_geom_angle_atom_site_label_1
_geom_angle_atom_site_label_2
_geom_angle_atom_site_label_3
_geom_angle
_geom_angle_site_symmetry_1
_geom_angle_site_symmetry_3
_geom_angle_publ_flag
N1 Ag1 N1 180.0 2_666 . ?
N2 Se1 N1 93.2(3) . . ?
H1WA O1W H1WB 109.5 . . ?
Se1 N1 Ag1 124.2(3) . . ?
C1 N1 Ag1 128.2(4) . . ?
C1 N1 Se1 107.6(4) . . ?
C2 N2 Se1 108.7(4) . . ?
N1 C1 C2 114.6(6) . . ?
N1 C1 C6 124.8(6) . . ?
C6 C1 C2 120.5(6) . . ?
N2 C2 C1 115.8(6) . . ?
N2 C2 C3 123.9(6) . . ?
C3 C2 C1 120.3(7) . . ?
C2 C3 H3 120.3 . . ?
C4 C3 C2 119.3(7) . . ?
C4 C3 H3 120.3 . . ?
C3 C4 C5 120.5(6) . . ?
C3 C4 C7 121.1(8) . . ?
C7 C4 C5 118.4(8) . . ?
C6 C5 C4 120.3(7) . . ?
C6 C5 C10 121.5(7) . . ?
C10 C5 C4 118.2(7) . . ?
C1 C6 H6 120.5 . . ?
C5 C6 C1 119.1(7) . . ?
C5 C6 H6 120.5 . . ?
C4 C7 H7 119.7 . . ?
C8 C7 C4 120.6(9) . . ?
C8 C7 H7 119.7 . . ?
C7 C8 H8 119.4 . . ?
C7 C8 C9 121.2(7) . . ?
C9 C8 H8 119.4 . . ?
C8 C9 H9 119.9 . . ?
C10 C9 C8 120.2(8) . . ?
C10 C9 H9 119.9 . . ?
C5 C10 H10 119.3 . . ?
C9 C10 C5 121.4(9) . . ?
C9 C10 H10 119.3 . . ?
O1 Cl1 O2 115.9(9) . . ?
O1 Cl1 O3 100.2(8) . . ?
O1 Cl1 O4 109.2(9) . . ?
O3 Cl1 O2 114.8(8) . . ?
O3 Cl1 O4 106.7(9) . . ?
O4 Cl1 O2 109.4(7) . . ?

loop_
_geom_bond_atom_site_label_1
_geom_bond_atom_site_label_2
_geom_bond_distance
_geom_bond_site_symmetry_2
_geom_bond_publ_flag
Ag1 N1 2.162(5) 2_666 ?
Ag1 N1 2.162(5) . ?
Se1 N1 1.799(6) . ?
Se1 N2 1.760(6) . ?
O1W H1WA 0.8699 . ?
O1W H1WB 0.8700 . ?
N1 C1 1.354(8) . ?
N2 C2 1.338(9) . ?
C1 C2 1.439(9) . ?
C1 C6 1.408(9) . ?
C2 C3 1.403(10) . ?
C3 H3 0.9500 . ?
C3 C4 1.393(11) . ?
C4 C5 1.453(11) . ?
C4 C7 1.430(10) . ?
C5 C6 1.396(10) . ?
C5 C10 1.423(11) . ?
C6 H6 0.9500 . ?
C7 H7 0.9500 . ?
C7 C8 1.355(13) . ?
C8 H8 0.9500 . ?
C8 C9 1.423(15) . ?
C9 H9 0.9500 . ?
C9 C10 1.355(12) . ?
C10 H10 0.9500 . ?
Cl1 O1 1.280(13) . ?
Cl1 O2 1.418(11) . ?
Cl1 O3 1.284(12) . ?
Cl1 O4 1.414(13) . ?
